data_2226707
loop_
_publ_author_name
'Wang, Na'
'Wen, Yi-Hang'
'Lin, Qiu-Yue'
'Feng, Jie'

_publ_section_title
;
 Bis(2-amino-3<i>H</i>-benzothiazolium)
 bis(7-oxabicyclo[2.2.1]heptane-2,3-dicarboxylato)manganate(II)
 hexahydrate
;
_journal_coeditor_code WM2350
_journal_issue 7
_journal_name_full 'Acta Crystallographica Section E'
_journal_page_first m762
_journal_paper_doi 10.1107/S160053681002091X
_journal_volume 66
_journal_year 2010
_chemical_formula_iupac '(C7 H7 N2 S)2 [Mn (C8 H8 O5)2], 6H2 O'
_chemical_formula_moiety '2(C7 H7 N2 S +), C16 H16 Mn O10 2-, 6(H2 O)'
_chemical_formula_sum 'C30 H42 Mn N4 O16 S2'
_chemical_formula_weight 833.76
_chemical_name_systematic
;
Bis(2-amino-3<i>H</i>-benzothiazolium)
bis(7-oxabicyclo[2.2.1]heptane-2,3-dicarboxylato)manganate(II) hexahydrate
;
_space_group_IT_number 2
_symmetry_cell_setting triclinic
_symmetry_space_group_name_Hall '-P 1'
_symmetry_space_group_name_H-M 'P -1'
_atom_sites_solution_hydrogens geom
_atom_sites_solution_primary direct
_atom_sites_solution_secondary difmap
_audit_creation_method SHELXL-97
_cell_angle_alpha 89.5270(10)
_cell_angle_beta 88.8310(10)
_cell_angle_gamma 81.5140(10)
_cell_formula_units_Z 1
_cell_length_a 6.69370(10)
_cell_length_b 10.22090(10)
_cell_length_c 13.1163(2)
_cell_measurement_reflns_used 5204
_cell_measurement_temperature 296(2)
_cell_measurement_theta_max 27.59
_cell_measurement_theta_min 1.55
_cell_volume 887.34(2)
_computing_cell_refinement 'SAINT (Bruker, 2006)'
_computing_data_collection 'APEX2 (Bruker, 2006)'
_computing_data_reduction 'SAINT (Bruker, 2006)'
_computing_molecular_graphics 'SHELXTL (Sheldrick, 2008)'
_computing_publication_material 'SHELXL97 (Sheldrick, 2008)'
_computing_structure_refinement 'SHELXL97 (Sheldrick, 2008)'
_computing_structure_solution 'SHELXS97 (Sheldrick, 2008)'
_diffrn_ambient_temperature 296(2)
_diffrn_measured_fraction_theta_full 0.992
_diffrn_measured_fraction_theta_max 0.992
_diffrn_measurement_device_type 'Bruker APEXII area-detector'
_diffrn_measurement_method '\w scans'
_diffrn_radiation_monochromator graphite
_diffrn_radiation_source 'fine-focus sealed tube'
_diffrn_radiation_type MoK\a
_diffrn_radiation_wavelength 0.71073
_diffrn_reflns_av_R_equivalents 0.0264
_diffrn_reflns_av_sigmaI/netI 0.0265
_diffrn_reflns_limit_h_max 8
_diffrn_reflns_limit_h_min -8
_diffrn_reflns_limit_k_max 13
_diffrn_reflns_limit_k_min -12
_diffrn_reflns_limit_l_max 17
_diffrn_reflns_limit_l_min -17
_diffrn_reflns_number 14148
_diffrn_reflns_theta_full 27.59
_diffrn_reflns_theta_max 27.59
_diffrn_reflns_theta_min 1.55
_diffrn_standards_number 0
_exptl_absorpt_coefficient_mu 0.570
_exptl_absorpt_correction_T_max .944
_exptl_absorpt_correction_T_min .916
_exptl_absorpt_correction_type multi-scan
_exptl_absorpt_process_details '(SADABS; Sheldrick, 1996)'
_exptl_crystal_colour colourless
_exptl_crystal_density_diffrn 1.560
_exptl_crystal_density_method 'not measured'
_exptl_crystal_description block
_exptl_crystal_F_000 435
_exptl_crystal_size_max .15
_exptl_crystal_size_mid .13
_exptl_crystal_size_min .10
_refine_diff_density_max 0.312
_refine_diff_density_min -0.345
_refine_ls_extinction_method none
_refine_ls_goodness_of_fit_ref 0.973
_refine_ls_hydrogen_treatment mixed
_refine_ls_matrix_type full
_refine_ls_number_parameters 262
_refine_ls_number_reflns 4089
_refine_ls_number_restraints 10
_refine_ls_restrained_S_all 0.974
_refine_ls_R_factor_gt 0.0319
_refine_ls_shift/su_max 0.001
_refine_ls_shift/su_mean 0.000
_refine_ls_structure_factor_coef Fsqd
_refine_ls_weighting_details 'calc w=1/[\s^2^(Fo^2^)+(0.0536P)^2^+0.2749P] where P=(Fo^2^+2Fc^2^)/3'
_refine_ls_weighting_scheme calc
_refine_ls_wR_factor_gt 0.0872
_refine_ls_wR_factor_ref 0.0932
_reflns_number_gt 3426
_reflns_number_total 4089
_reflns_threshold_expression I>2sigma(I)
_cod_data_source_file wm2350.cif
_cod_data_source_block I
_cod_database_code 2226707
_cod_database_fobs_code 2226707

loop_
_symmetry_equiv_pos_as_xyz
'x, y, z'
'-x, -y, -z'

loop_
_atom_site_type_symbol
_atom_site_label
_atom_site_fract_x
_atom_site_fract_y
_atom_site_fract_z
_atom_site_U_iso_or_equiv
_atom_site_adp_type
_atom_site_calc_flag
_atom_site_refinement_flags
_atom_site_occupancy
_atom_site_disorder_assembly
_atom_site_disorder_group
Mn Mn1 1.0000 0.0000 0.0000 0.02770(11) Uani d S 1 . .
S S1 0.17382(7) 0.26390(4) 0.52462(3) 0.03610(12) Uani d . 1 . .
N N1 0.2239(2) 0.03022(14) 0.60022(10) 0.0278(3) Uani d D 1 . .
H H1N 0.236(3) -0.0300(18) 0.6447(14) 0.042 Uiso d D 1 . .
N N2 0.1568(2) 0.19534(15) 0.72262(11) 0.0369(3) Uani d . 1 . .
H H2B 0.1649 0.1382 0.7714 0.044 Uiso calc R 1 . .
H H2C 0.1309 0.2784 0.7360 0.044 Uiso calc R 1 . .
O O1 0.7284(2) 0.16252(12) 0.25851(8) 0.0361(3) Uani d . 1 . .
O O1W 0.6844(3) 0.39782(16) 0.37356(12) 0.0552(4) Uani d D 1 . .
H H1WA 0.679(4) 0.335(2) 0.336(2) 0.083 Uiso d D 1 . .
H H1WB 0.777(4) 0.440(2) 0.352(2) 0.083 Uiso d D 1 . .
O O2 0.7957(2) 0.01642(11) 0.13318(9) 0.0357(3) Uani d . 1 . .
O O2W 0.9775(2) 0.52942(14) 0.28069(12) 0.0493(4) Uani d D 1 . .
H H2WA 1.013(4) 0.480(2) 0.2319(15) 0.074 Uiso d D 1 . .
H H2WB 1.076(3) 0.534(3) 0.3180(17) 0.074 Uiso d D 1 . .
O O3 1.12534(19) 0.34977(13) 0.14033(10) 0.0392(3) Uani d . 1 . .
O O3W 0.3055(3) 0.5480(2) 0.40200(13) 0.0654(5) Uani d D 1 . .
H H3WA 0.292(5) 0.564(3) 0.4616(14) 0.098 Uiso d D 1 . .
H H3WB 0.416(3) 0.505(3) 0.389(2) 0.098 Uiso d D 1 . .
O O4 1.12511(18) 0.15814(12) 0.06293(10) 0.0356(3) Uani d . 1 . .
O O5 0.77654(18) 0.16207(11) -0.06930(8) 0.0303(3) Uani d . 1 . .
C C1 0.7329(2) 0.13207(16) 0.16658(12) 0.0271(3) Uani d . 1 . .
C C2 0.6576(2) 0.24024(15) 0.09025(11) 0.0260(3) Uani d . 1 . .
H H2A 0.5468 0.3013 0.1213 0.031 Uiso calc R 1 . .
C C3 0.5877(2) 0.18764(16) -0.00995(12) 0.0298(3) Uani d . 1 . .
H H3A 0.5198 0.1095 -0.0011 0.036 Uiso calc R 1 . .
C C4 0.4672(3) 0.29791(17) -0.07160(14) 0.0356(4) Uani d . 1 . .
H H4A 0.3680 0.3523 -0.0291 0.043 Uiso calc R 1 . .
H H4B 0.3994 0.2628 -0.1277 0.043 Uiso calc R 1 . .
C C5 0.6338(3) 0.37615(17) -0.11049(13) 0.0345(4) Uani d . 1 . .
H H5A 0.6423 0.3773 -0.1844 0.041 Uiso calc R 1 . .
H H5B 0.6116 0.4663 -0.0856 0.041 Uiso calc R 1 . .
C C6 0.8217(3) 0.29710(15) -0.06493(11) 0.0284(3) Uani d . 1 . .
H H6A 0.9469 0.3094 -0.1014 0.034 Uiso calc R 1 . .
C C7 0.8286(2) 0.32037(15) 0.05059(11) 0.0254(3) Uani d . 1 . .
H H7A 0.7900 0.4146 0.0654 0.030 Uiso calc R 1 . .
C C8 1.0415(2) 0.27264(16) 0.08941(12) 0.0279(3) Uani d . 1 . .
C C9 0.2250(3) 0.12947(18) 0.44134(12) 0.0318(4) Uani d . 1 . .
C C10 0.2425(3) 0.1306(2) 0.33572(13) 0.0420(4) Uani d . 1 . .
H H10A 0.2271 0.2098 0.2993 0.050 Uiso calc R 1 . .
C C11 0.2835(3) 0.0109(2) 0.28654(14) 0.0460(5) Uani d . 1 . .
H H11A 0.2955 0.0092 0.2158 0.055 Uiso calc R 1 . .
C C12 0.3070(3) -0.1066(2) 0.34058(14) 0.0438(5) Uani d . 1 . .
H H12A 0.3348 -0.1860 0.3053 0.053 Uiso calc R 1 . .
C C13 0.2903(3) -0.10923(18) 0.44609(13) 0.0346(4) Uani d . 1 . .
H H13A 0.3066 -0.1887 0.4822 0.042 Uiso calc R 1 . .
C C14 0.2484(2) 0.01083(17) 0.49553(12) 0.0281(3) Uani d . 1 . .
C C15 0.1837(2) 0.15576(16) 0.62770(12) 0.0286(3) Uani d . 1 . .

loop_
_atom_site_aniso_label
_atom_site_aniso_U_11
_atom_site_aniso_U_22
_atom_site_aniso_U_33
_atom_site_aniso_U_12
_atom_site_aniso_U_13
_atom_site_aniso_U_23
Mn1 0.0344(2) 0.01988(18) 0.02706(18) 0.00148(14) 0.00271(14) -0.00338(13)
S1 0.0469(3) 0.0276(2) 0.0324(2) -0.00140(19) -0.00021(18) 0.00664(17)
N1 0.0333(7) 0.0255(7) 0.0245(6) -0.0037(6) -0.0022(5) 0.0037(5)
N2 0.0529(9) 0.0294(8) 0.0276(7) -0.0034(7) 0.0011(6) -0.0010(6)
O1 0.0524(8) 0.0284(6) 0.0259(6) -0.0013(5) 0.0028(5) 0.0018(5)
O1W 0.0639(10) 0.0472(9) 0.0544(9) -0.0090(8) 0.0123(7) -0.0130(7)
O2 0.0485(7) 0.0245(6) 0.0308(6) 0.0045(5) 0.0086(5) 0.0026(5)
O2W 0.0571(9) 0.0365(8) 0.0530(9) -0.0023(7) 0.0064(7) -0.0124(6)
O3 0.0376(7) 0.0359(7) 0.0449(7) -0.0064(5) -0.0048(5) -0.0132(6)
O3W 0.0619(11) 0.0738(12) 0.0557(10) 0.0070(9) -0.0036(8) -0.0071(9)
O4 0.0322(6) 0.0270(6) 0.0461(7) 0.0012(5) -0.0041(5) -0.0074(5)
O5 0.0380(6) 0.0235(6) 0.0276(5) 0.0021(5) -0.0013(5) -0.0050(4)
C1 0.0276(8) 0.0256(8) 0.0274(7) -0.0030(6) 0.0052(6) 0.0024(6)
C2 0.0273(8) 0.0218(7) 0.0272(7) 0.0012(6) 0.0043(6) 0.0002(6)
C3 0.0314(8) 0.0238(8) 0.0344(8) -0.0045(6) -0.0023(6) 0.0000(6)
C4 0.0362(9) 0.0313(9) 0.0381(9) -0.0001(7) -0.0094(7) 0.0004(7)
C5 0.0460(10) 0.0268(8) 0.0297(8) -0.0014(7) -0.0050(7) 0.0046(6)
C6 0.0339(8) 0.0249(8) 0.0255(7) -0.0025(6) 0.0029(6) 0.0015(6)
C7 0.0307(8) 0.0178(7) 0.0272(7) -0.0023(6) 0.0006(6) -0.0010(6)
C8 0.0324(8) 0.0261(8) 0.0256(7) -0.0060(7) 0.0017(6) -0.0017(6)
C9 0.0303(8) 0.0358(9) 0.0289(8) -0.0038(7) -0.0031(6) 0.0027(7)
C10 0.0423(10) 0.0552(12) 0.0284(8) -0.0067(9) -0.0033(7) 0.0094(8)
C11 0.0425(11) 0.0701(14) 0.0257(8) -0.0088(10) -0.0021(7) -0.0047(9)
C12 0.0360(10) 0.0560(12) 0.0399(10) -0.0073(9) 0.0010(8) -0.0181(9)
C13 0.0310(9) 0.0358(9) 0.0373(9) -0.0051(7) -0.0026(7) -0.0057(7)
C14 0.0247(8) 0.0334(9) 0.0263(7) -0.0045(6) -0.0021(6) 0.0002(6)
C15 0.0293(8) 0.0273(8) 0.0292(8) -0.0037(6) -0.0024(6) 0.0027(6)

loop_
_atom_type_symbol
_atom_type_description
_atom_type_scat_dispersion_real
_atom_type_scat_dispersion_imag
_atom_type_scat_source
C C 0.0033 0.0016 'International Tables Vol C Tables 4.2.6.8 and 6.1.1.4'
H H 0.0000 0.0000 'International Tables Vol C Tables 4.2.6.8 and 6.1.1.4'
Mn Mn 0.3368 0.7283 'International Tables Vol C Tables 4.2.6.8 and 6.1.1.4'
N N 0.0061 0.0033 'International Tables Vol C Tables 4.2.6.8 and 6.1.1.4'
O O 0.0106 0.0060 'International Tables Vol C Tables 4.2.6.8 and 6.1.1.4'
S S 0.1246 0.1234 'International Tables Vol C Tables 4.2.6.8 and 6.1.1.4'

loop_
_geom_angle_atom_site_label_1
_geom_angle_atom_site_label_2
_geom_angle_atom_site_label_3
_geom_angle_site_symmetry_1
_geom_angle_site_symmetry_3
_geom_angle
_geom_angle_publ_flag
O4 Mn1 O4 . 2_755 180.00(7) ?
O4 Mn1 O2 . . 86.35(5) ?
O4 Mn1 O2 2_755 . 93.65(5) ?
O4 Mn1 O2 . 2_755 93.65(5) ?
O4 Mn1 O2 2_755 2_755 86.35(5) ?
O2 Mn1 O2 . 2_755 180.00(8) ?
O4 Mn1 O5 . 2_755 95.79(4) ?
O4 Mn1 O5 2_755 2_755 84.21(4) ?
O2 Mn1 O5 . 2_755 94.16(4) ?
O2 Mn1 O5 2_755 2_755 85.84(4) ?
O4 Mn1 O5 . . 84.21(4) ?
O4 Mn1 O5 2_755 . 95.79(4) ?
O2 Mn1 O5 . . 85.84(4) ?
O2 Mn1 O5 2_755 . 94.16(4) ?
O5 Mn1 O5 2_755 . 180.00(9) ?
C15 S1 C9 . . 90.04(8) ?
C15 N1 C14 . . 114.40(13) ?
C15 N1 H1N . . 120.2(15) ?
C14 N1 H1N . . 125.4(15) ?
C15 N2 H2B . . 120.0 ?
C15 N2 H2C . . 120.0 ?
H2B N2 H2C . . 120.0 ?
H1WA O1W H1WB . . 109(2) ?
C1 O2 Mn1 . . 117.36(10) ?
H2WA O2W H2WB . . 110(2) ?
H3WA O3W H3WB . . 112(2) ?
C8 O4 Mn1 . . 130.31(11) ?
C6 O5 C3 . . 95.66(11) ?
C6 O5 Mn1 . . 117.76(9) ?
C3 O5 Mn1 . . 112.38(9) ?
O1 C1 O2 . . 123.97(15) ?
O1 C1 C2 . . 117.61(14) ?
O2 C1 C2 . . 118.42(13) ?
C1 C2 C3 . . 113.69(13) ?
C1 C2 C7 . . 113.13(13) ?
C3 C2 C7 . . 101.24(12) ?
C1 C2 H2A . . 109.5 ?
C3 C2 H2A . . 109.5 ?
C7 C2 H2A . . 109.5 ?
O5 C3 C4 . . 101.85(13) ?
O5 C3 C2 . . 102.11(12) ?
C4 C3 C2 . . 111.14(13) ?
O5 C3 H3A . . 113.5 ?
C4 C3 H3A . . 113.5 ?
C2 C3 H3A . . 113.5 ?
C3 C4 C5 . . 101.90(14) ?
C3 C4 H4A . . 111.4 ?
C5 C4 H4A . . 111.4 ?
C3 C4 H4B . . 111.4 ?
C5 C4 H4B . . 111.4 ?
H4A C4 H4B . . 109.3 ?
C6 C5 C4 . . 101.69(13) ?
C6 C5 H5A . . 111.4 ?
C4 C5 H5A . . 111.4 ?
C6 C5 H5B . . 111.4 ?
C4 C5 H5B . . 111.4 ?
H5A C5 H5B . . 109.3 ?
O5 C6 C5 . . 102.21(13) ?
O5 C6 C7 . . 102.25(11) ?
C5 C6 C7 . . 111.05(13) ?
O5 C6 H6A . . 113.4 ?
C5 C6 H6A . . 113.4 ?
C7 C6 H6A . . 113.4 ?
C8 C7 C6 . . 110.03(13) ?
C8 C7 C2 . . 115.94(12) ?
C6 C7 C2 . . 100.67(12) ?
C8 C7 H7A . . 109.9 ?
C6 C7 H7A . . 109.9 ?
C2 C7 H7A . . 109.9 ?
O3 C8 O4 . . 123.92(16) ?
O3 C8 C7 . . 118.49(14) ?
O4 C8 C7 . . 117.49(13) ?
C10 C9 C14 . . 120.86(17) ?
C10 C9 S1 . . 128.60(15) ?
C14 C9 S1 . . 110.53(12) ?
C11 C10 C9 . . 117.93(18) ?
C11 C10 H10A . . 121.0 ?
C9 C10 H10A . . 121.0 ?
C10 C11 C12 . . 121.05(17) ?
C10 C11 H11A . . 119.5 ?
C12 C11 H11A . . 119.5 ?
C11 C12 C13 . . 121.61(18) ?
C11 C12 H12A . . 119.2 ?
C13 C12 H12A . . 119.2 ?
C14 C13 C12 . . 117.40(17) ?
C14 C13 H13A . . 121.3 ?
C12 C13 H13A . . 121.3 ?
C13 C14 C9 . . 121.14(15) ?
C13 C14 N1 . . 126.60(15) ?
C9 C14 N1 . . 112.26(14) ?
N2 C15 N1 . . 124.04(15) ?
N2 C15 S1 . . 123.19(13) ?
N1 C15 S1 . . 112.76(12) ?

loop_
_geom_bond_atom_site_label_1
_geom_bond_atom_site_label_2
_geom_bond_site_symmetry_2
_geom_bond_distance
_geom_bond_publ_flag
Mn1 O4 . 2.1083(11) y
Mn1 O4 2_755 2.1083(11) ?
Mn1 O2 . 2.1883(11) y
Mn1 O2 2_755 2.1883(11) ?
Mn1 O5 2_755 2.2598(11) ?
Mn1 O5 . 2.2598(11) y
S1 C15 . 1.7354(16) ?
S1 C9 . 1.7519(18) ?
N1 C15 . 1.323(2) ?
N1 C14 . 1.392(2) ?
N1 H1N . 0.841(15) ?
N2 C15 . 1.313(2) ?
N2 H2B . 0.8600 ?
N2 H2C . 0.8600 ?
O1 C1 . 1.2465(19) ?
O1W H1WA . 0.812(16) ?
O1W H1WB . 0.847(16) ?
O2 C1 . 1.2729(19) ?
O2W H2WA . 0.826(16) ?
O2W H2WB . 0.835(16) ?
O3 C8 . 1.2397(19) ?
O3W H3WA . 0.802(17) ?
O3W H3WB . 0.823(17) ?
O4 C8 . 1.268(2) ?
O5 C6 . 1.4577(19) ?
O5 C3 . 1.462(2) ?
C1 C2 . 1.522(2) ?
C2 C3 . 1.532(2) ?
C2 C7 . 1.581(2) ?
C2 H2A . 0.9800 ?
C3 C4 . 1.523(2) ?
C3 H3A . 0.9800 ?
C4 C5 . 1.542(3) ?
C4 H4A . 0.9700 ?
C4 H4B . 0.9700 ?
C5 C6 . 1.521(2) ?
C5 H5A . 0.9700 ?
C5 H5B . 0.9700 ?
C6 C7 . 1.538(2) ?
C6 H6A . 0.9800 ?
C7 C8 . 1.532(2) ?
C7 H7A . 0.9800 ?
C9 C10 . 1.388(2) ?
C9 C14 . 1.391(2) ?
C10 C11 . 1.377(3) ?
C10 H10A . 0.9300 ?
C11 C12 . 1.381(3) ?
C11 H11A . 0.9300 ?
C12 C13 . 1.387(3) ?
C12 H12A . 0.9300 ?
C13 C14 . 1.382(2) ?
C13 H13A . 0.9300 ?

loop_
_geom_hbond_atom_site_label_D
_geom_hbond_atom_site_label_H
_geom_hbond_atom_site_label_A
_geom_hbond_site_symmetry_A
_geom_hbond_distance_DH
_geom_hbond_distance_HA
_geom_hbond_distance_DA
_geom_hbond_angle_DHA
N1 H1N O1 2_656 0.841(15) 1.842(16) 2.6822(18) 178(2)
N2 H2B O2 2_656 0.86 2.00 2.8490(19) 170.3
N2 H2C O2W 2_666 0.86 2.00 2.824(2) 159.5
O1W H1WA O1 . 0.812(16) 2.030(18) 2.8250(19) 166(3)
O1W H1WB O2W . 0.847(16) 1.953(18) 2.792(2) 170(3)
O2W H2WA O3 . 0.826(16) 1.866(18) 2.6806(19) 169(3)
O2W H2WB O3W 1_655 0.835(16) 1.933(16) 2.768(2) 178(3)
O3W H3WA O1W 2_666 0.802(17) 2.212(18) 3.004(2) 169(3)
O3W H3WB O1W . 0.823(17) 1.965(18) 2.784(2) 173(3)

loop_
_geom_torsion_atom_site_label_1
_geom_torsion_atom_site_label_2
_geom_torsion_atom_site_label_3
_geom_torsion_atom_site_label_4
_geom_torsion_site_symmetry_1
_geom_torsion_site_symmetry_2
_geom_torsion_site_symmetry_3
_geom_torsion_site_symmetry_4
_geom_torsion
_geom_torsion_publ_flag
O4 Mn1 O2 C1 . . . . 36.93(12) ?
O4 Mn1 O2 C1 2_755 . . . -143.07(12) ?
O5 Mn1 O2 C1 2_755 . . . 132.48(12) ?
O5 Mn1 O2 C1 . . . . -47.52(12) ?
O2 Mn1 O4 C8 . . . . -55.66(14) ?
O2 Mn1 O4 C8 2_755 . . . 124.34(14) ?
O5 Mn1 O4 C8 2_755 . . . -149.48(14) ?
O5 Mn1 O4 C8 . . . . 30.52(14) ?
O4 Mn1 O5 C6 . . . . 12.07(10) ?
O4 Mn1 O5 C6 2_755 . . . -167.93(10) ?
O2 Mn1 O5 C6 . . . . 98.81(10) ?
O2 Mn1 O5 C6 2_755 . . . -81.19(10) ?
O4 Mn1 O5 C3 . . . . -97.64(10) ?
O4 Mn1 O5 C3 2_755 . . . 82.36(10) ?
O2 Mn1 O5 C3 . . . . -10.90(9) ?
O2 Mn1 O5 C3 2_755 . . . 169.10(9) ?
Mn1 O2 C1 O1 . . . . -134.48(14) ?
Mn1 O2 C1 C2 . . . . 45.82(17) ?
O1 C1 C2 C3 . . . . -156.51(14) ?
O2 C1 C2 C3 . . . . 23.2(2) ?
O1 C1 C2 C7 . . . . 88.73(17) ?
O2 C1 C2 C7 . . . . -91.56(17) ?
C6 O5 C3 C4 . . . . 56.86(13) ?
Mn1 O5 C3 C4 . . . . -179.98(9) ?
C6 O5 C3 C2 . . . . -58.10(13) ?
Mn1 O5 C3 C2 . . . . 65.06(12) ?
C1 C2 C3 O5 . . . . -86.20(14) ?
C7 C2 C3 O5 . . . . 35.44(14) ?
C1 C2 C3 C4 . . . . 165.85(13) ?
C7 C2 C3 C4 . . . . -72.52(16) ?
O5 C3 C4 C5 . . . . -35.17(15) ?
C2 C3 C4 C5 . . . . 72.95(17) ?
C3 C4 C5 C6 . . . . 0.24(16) ?
C3 O5 C6 C5 . . . . -56.87(13) ?
Mn1 O5 C6 C5 . . . . -175.85(9) ?
C3 O5 C6 C7 . . . . 58.16(13) ?
Mn1 O5 C6 C7 . . . . -60.82(13) ?
C4 C5 C6 O5 . . . . 34.93(15) ?
C4 C5 C6 C7 . . . . -73.49(16) ?
O5 C6 C7 C8 . . . . 87.29(14) ?
C5 C6 C7 C8 . . . . -164.32(13) ?
O5 C6 C7 C2 . . . . -35.56(14) ?
C5 C6 C7 C2 . . . . 72.82(15) ?
C1 C2 C7 C8 . . . . 3.37(18) ?
C3 C2 C7 C8 . . . . -118.65(14) ?
C1 C2 C7 C6 . . . . 122.02(14) ?
C3 C2 C7 C6 . . . . -0.01(14) ?
Mn1 O4 C8 O3 . . . . 168.08(12) ?
Mn1 O4 C8 C7 . . . . -15.5(2) ?
C6 C7 C8 O3 . . . . 127.93(15) ?
C2 C7 C8 O3 . . . . -118.70(16) ?
C6 C7 C8 O4 . . . . -48.67(18) ?
C2 C7 C8 O4 . . . . 64.70(18) ?
C15 S1 C9 C10 . . . . 179.41(17) ?
C15 S1 C9 C14 . . . . -0.48(13) ?
C14 C9 C10 C11 . . . . 0.0(3) ?
S1 C9 C10 C11 . . . . -179.86(14) ?
C9 C10 C11 C12 . . . . -0.2(3) ?
C10 C11 C12 C13 . . . . 0.1(3) ?
C11 C12 C13 C14 . . . . 0.2(3) ?
C12 C13 C14 C9 . . . . -0.3(2) ?
C12 C13 C14 N1 . . . . 179.42(16) ?
C10 C9 C14 C13 . . . . 0.2(3) ?
S1 C9 C14 C13 . . . . -179.86(13) ?
C10 C9 C14 N1 . . . . -179.55(16) ?
S1 C9 C14 N1 . . . . 0.36(17) ?
C15 N1 C14 C13 . . . . -179.74(16) ?
C15 N1 C14 C9 . . . . 0.0(2) ?
C14 N1 C15 N2 . . . . -179.49(15) ?
C14 N1 C15 S1 . . . . -0.41(18) ?
C9 S1 C15 N2 . . . . 179.61(15) ?
C9 S1 C15 N1 . . . . 0.51(13) ?
